data_4505284
loop_
_publ_author_name
'Zou, Ru-Qiang'
'Li, Jian-Rong'
'Xie, Ya-Bo'
'Zhang, Ruo-Hua'
'Bu, Xian-He'

_publ_section_title
;
 Tuning the Framework Formation of Silver(I) Complexes with Flexible
 Bis(benzothiazol-2-ylsulfanyl)alkanes by Varying the Ligand Spacers and
 Counteranions
;
_journal_issue 1
_journal_name_full 'Crystal Growth &amp; Design'
_journal_page_first 79
_journal_paper_doi 10.1021/cg0341149
_journal_volume 4
_journal_year 2004
_chemical_formula_sum 'C38 H36 Ag2 Cl2 N4 O8 S8'
_chemical_formula_weight 1219.83
_chemical_name_systematic
; 
 ? 
;
_space_group_IT_number 2
_symmetry_cell_setting triclinic
_symmetry_space_group_name_Hall '-P 1'
_symmetry_space_group_name_H-M 'P -1'
_atom_sites_solution_hydrogens geom
_atom_sites_solution_primary direct
_atom_sites_solution_secondary difmap
_audit_creation_method SHELXL-97
_cell_angle_alpha 108.992(7)
_cell_angle_beta 94.586(7)
_cell_angle_gamma 107.799(7)
_cell_formula_units_Z 2
_cell_length_a 12.094(5)
_cell_length_b 13.077(5)
_cell_length_c 16.097(6)
_cell_measurement_reflns_used 788
_cell_measurement_temperature 293(2)
_cell_measurement_theta_max 22.71
_cell_measurement_theta_min 2.73
_cell_volume 2246.0(15)
_computing_cell_refinement 'Bruker SMART'
_computing_data_collection 'Bruker SMART'
_computing_data_reduction 'Bruker SAINT'
_computing_molecular_graphics 'Bruker SHELXTL'
_computing_publication_material 'Bruker SHELXTL'
_computing_structure_refinement 'SHELXL-97 (Sheldrick, 1997)'
_computing_structure_solution 'SHELXS-97 (Sheldrick, 1990)'
_diffrn_ambient_temperature 293(2)
_diffrn_measured_fraction_theta_full 0.984
_diffrn_measured_fraction_theta_max 0.984
_diffrn_measurement_device_type 'CCD area detector'
_diffrn_measurement_method 'phi and omega scans'
_diffrn_radiation_monochromator graphite
_diffrn_radiation_source 'fine-focus sealed tube'
_diffrn_radiation_type MoK\a
_diffrn_radiation_wavelength 0.71073
_diffrn_reflns_av_R_equivalents 0.0296
_diffrn_reflns_av_sigmaI/netI 0.0720
_diffrn_reflns_limit_h_max 14
_diffrn_reflns_limit_h_min -15
_diffrn_reflns_limit_k_max 16
_diffrn_reflns_limit_k_min -11
_diffrn_reflns_limit_l_max 20
_diffrn_reflns_limit_l_min -20
_diffrn_reflns_number 13117
_diffrn_reflns_theta_full 26.42
_diffrn_reflns_theta_max 26.42
_diffrn_reflns_theta_min 1.37
_exptl_absorpt_coefficient_mu 1.419
_exptl_absorpt_correction_T_max 1.000000
_exptl_absorpt_correction_T_min 0.062317
_exptl_absorpt_correction_type multi-scan
_exptl_absorpt_process_details SADABS
_exptl_crystal_density_diffrn 1.804
_exptl_crystal_density_meas 0
_exptl_crystal_density_method 'not measured'
_exptl_crystal_F_000 1224
_exptl_crystal_size_max 0.38
_exptl_crystal_size_mid 0.22
_exptl_crystal_size_min 0.20
_refine_diff_density_max 0.935
_refine_diff_density_min -0.938
_refine_diff_density_rms 0.101
_refine_ls_extinction_method none
_refine_ls_goodness_of_fit_ref 1.030
_refine_ls_hydrogen_treatment mixed
_refine_ls_matrix_type full
_refine_ls_number_parameters 559
_refine_ls_number_reflns 9098
_refine_ls_number_restraints 0
_refine_ls_restrained_S_all 1.030
_refine_ls_R_factor_all 0.1165
_refine_ls_R_factor_gt 0.0597
_refine_ls_shift/su_max 0.001
_refine_ls_shift/su_mean 0.000
_refine_ls_structure_factor_coef Fsqd
_refine_ls_weighting_details 'calc w=1/[\s^2^(Fo^2^)+(0.0867P)^2^+0.1599P] where P=(Fo^2^+2Fc^2^)/3'
_refine_ls_weighting_scheme calc
_refine_ls_wR_factor_gt 0.1480
_refine_ls_wR_factor_ref 0.1763
_reflns_number_gt 5244
_reflns_number_total 9098
_reflns_threshold_expression >2sigma(I)
_cod_data_source_file cg0341149si20030703_092130.cif
_cod_data_source_block complex_7
_cod_depositor_comments
;
The following automatic conversions were performed:

'_symmetry_cell_setting' value 'Triclinic' changed to 'triclinic'
according to /home/saulius/struct/CIF-dictionaries/cif_core.dic
dictionary named 'cif_core.dic' version 2.4.1 from
2010-06-29.

'_exptl_absorpt_correction_type' value 'MULTI-SCAN'
changed to 'multi-scan' according to
/home/saulius/struct/CIF-dictionaries/cif_core.dic dictionary named
'cif_core.dic' version 2.4.1 from 2010-06-29.

Automatic conversion script
Id: cif_fix_values 1715 2011-07-08 13:25:40Z adriana 
;
_cod_original_cell_volume 2245.9(16)
_cod_original_sg_symbol_H-M P-1
_cod_database_code 4505284

loop_
_symmetry_equiv_pos_as_xyz
'x, y, z'
'-x, -y, -z'

loop_
_atom_site_label
_atom_site_type_symbol
_atom_site_fract_x
_atom_site_fract_y
_atom_site_fract_z
_atom_site_U_iso_or_equiv
_atom_site_adp_type
_atom_site_occupancy
_atom_site_symmetry_multiplicity
_atom_site_calc_flag
_atom_site_refinement_flags
Ag1 Ag 0.02264(5) 0.82490(5) 0.76838(3) 0.05496(18) Uani 1 1 d .
Ag2 Ag 0.40591(5) 1.17099(5) 0.74843(4) 0.0683(2) Uani 1 1 d .
S1 S -0.16866(18) 0.43594(14) 0.55317(12) 0.0597(5) Uani 1 1 d .
S2 S -0.0925(2) 0.54977(15) 0.75792(12) 0.0665(6) Uani 1 1 d .
S3 S -0.10176(18) 0.20339(17) 1.03099(12) 0.0610(5) Uani 1 1 d .
S4 S 0.11051(18) 0.15513(16) 0.95671(11) 0.0621(5) Uani 1 1 d .
S5 S 0.6419(2) 1.55930(19) 0.95155(15) 0.0818(7) Uani 1 1 d .
S6 S 0.4976(2) 1.45608(19) 0.75900(16) 0.0862(7) Uani 1 1 d .
S7 S 0.67280(17) 1.78131(17) 0.45732(14) 0.0643(5) Uani 1 1 d .
S8 S 0.45247(16) 1.82009(17) 0.52195(12) 0.0585(5) Uani 1 1 d .
N1 N -0.0590(5) 0.6560(4) 0.6423(3) 0.0471(13) Uani 1 1 d .
N2 N 0.0602(5) 0.1488(4) 1.1090(3) 0.0434(12) Uani 1 1 d .
N3 N 0.5307(5) 1.3404(5) 0.8614(4) 0.0640(16) Uani 1 1 d .
N4 N 0.5171(5) 1.8419(4) 0.3775(4) 0.0512(13) Uani 1 1 d .
C1 C -0.0765(6) 0.6410(5) 0.5520(4) 0.0462(15) Uani 1 1 d .
C2 C -0.0421(6) 0.7280(6) 0.5188(5) 0.0585(18) Uani 1 1 d .
H2 H -0.0027 0.8042 0.5573 0.070 Uiso 1 1 calc R
C3 C -0.0674(8) 0.6999(8) 0.4269(5) 0.076(2) Uani 1 1 d .
H3 H -0.0454 0.7580 0.4037 0.091 Uiso 1 1 calc R
C4 C -0.1253(8) 0.5858(8) 0.3691(5) 0.082(3) Uani 1 1 d .
H4 H -0.1404 0.5690 0.3076 0.099 Uiso 1 1 calc R
C5 C -0.1608(7) 0.4969(7) 0.4005(5) 0.070(2) Uani 1 1 d .
H5 H -0.1995 0.4208 0.3616 0.084 Uiso 1 1 calc R
C6 C -0.1361(6) 0.5260(6) 0.4932(4) 0.0525(16) Uani 1 1 d .
C7 C -0.1031(6) 0.5570(5) 0.6514(4) 0.0501(16) Uani 1 1 d .
C8 C -0.1842(7) 0.4013(6) 0.7350(4) 0.0606(19) Uani 1 1 d .
H8A H -0.2663 0.3885 0.7135 0.073 Uiso 1 1 calc R
H8B H -0.1585 0.3489 0.6896 0.073 Uiso 1 1 calc R
C9 C -0.1709(7) 0.3802(6) 0.8237(5) 0.0617(19) Uani 1 1 d .
H9A H -0.1825 0.4422 0.8710 0.074 Uiso 1 1 calc R
H9B H -0.2324 0.3085 0.8173 0.074 Uiso 1 1 calc R
C10 C -0.0533(7) 0.3738(7) 0.8507(5) 0.066(2) Uani 1 1 d .
H10A H 0.0082 0.4461 0.8586 0.079 Uiso 1 1 calc R
H10B H -0.0408 0.3130 0.8029 0.079 Uiso 1 1 calc R
C11 C -0.0412(8) 0.3498(6) 0.9380(5) 0.072(2) Uani 1 1 d .
H11A H 0.0416 0.3645 0.9591 0.087 Uiso 1 1 calc R
H11B H -0.0657 0.4036 0.9833 0.087 Uiso 1 1 calc R
C12 C -0.1120(7) 0.2303(6) 0.9284(4) 0.064(2) Uani 1 1 d .
H12A H -0.0858 0.1767 0.8845 0.077 Uiso 1 1 calc R
H12B H -0.1945 0.2148 0.9054 0.077 Uiso 1 1 calc R
C13 C 0.0251(6) 0.1700(5) 1.0388(4) 0.0470(15) Uani 1 1 d .
C14 C 0.2016(6) 0.1187(5) 1.0219(4) 0.0575(18) Uani 1 1 d .
C15 C 0.3026(7) 0.0937(7) 1.0047(6) 0.072(2) Uani 1 1 d .
H15 H 0.3311 0.0968 0.9532 0.087 Uiso 1 1 calc R
C16 C 0.3592(7) 0.0644(7) 1.0652(6) 0.080(2) Uani 1 1 d .
H16 H 0.4255 0.0446 1.0535 0.096 Uiso 1 1 calc R
C17 C 0.3200(7) 0.0634(6) 1.1444(6) 0.068(2) Uani 1 1 d .
H17 H 0.3618 0.0461 1.1858 0.082 Uiso 1 1 calc R
C18 C 0.2185(6) 0.0883(6) 1.1610(5) 0.0563(17) Uani 1 1 d .
H18 H 0.1901 0.0849 1.2124 0.068 Uiso 1 1 calc R
C19 C 0.1595(6) 0.1186(5) 1.1002(4) 0.0472(15) Uani 1 1 d .
C20 C 0.5882(6) 1.3483(7) 0.9434(5) 0.068(2) Uani 1 1 d .
C21 C 0.5875(7) 1.2568(8) 0.9687(6) 0.075(2) Uani 1 1 d .
H21 H 0.5453 1.1814 0.9298 0.090 Uiso 1 1 calc R
C22 C 0.6490(8) 1.2772(10) 1.0515(6) 0.095(3) Uani 1 1 d .
H22 H 0.6481 1.2160 1.0691 0.114 Uiso 1 1 calc R
C23 C 0.7122(9) 1.3896(11) 1.1080(6) 0.104(3) Uani 1 1 d .
H23 H 0.7543 1.4022 1.1635 0.125 Uiso 1 1 calc R
C24 C 0.7161(8) 1.4846(10) 1.0864(6) 0.092(3) Uani 1 1 d .
H24 H 0.7587 1.5597 1.1259 0.111 Uiso 1 1 calc R
C25 C 0.6526(6) 1.4617(7) 1.0019(5) 0.071(2) Uani 1 1 d .
C26 C 0.5524(6) 1.4420(7) 0.8567(5) 0.070(2) Uani 1 1 d .
C27 C 0.5582(9) 1.6100(7) 0.7834(6) 0.090(3) Uani 1 1 d .
H27A H 0.5179 1.6493 0.8255 0.108 Uiso 1 1 calc R
H27B H 0.6418 1.6398 0.8105 0.108 Uiso 1 1 calc R
C28 C 0.5421(8) 1.6337(9) 0.6946(6) 0.095(3) Uani 1 1 d .
H28A H 0.4622 1.5877 0.6607 0.114 Uiso 1 1 calc R
H28B H 0.5516 1.7144 0.7097 0.114 Uiso 1 1 calc R
C29 C 0.6233(9) 1.6079(8) 0.6404(6) 0.091(3) Uani 1 1 d .
H29A H 0.6111 1.5264 0.6233 0.109 Uiso 1 1 calc R
H29B H 0.7030 1.6510 0.6755 0.109 Uiso 1 1 calc R
C30 C 0.6133(7) 1.6361(7) 0.5533(5) 0.077(2) Uani 1 1 d .
H30A H 0.6431 1.5865 0.5091 0.093 Uiso 1 1 calc R
H30B H 0.5301 1.6162 0.5296 0.093 Uiso 1 1 calc R
C31 C 0.6785(6) 1.7610(6) 0.5635(5) 0.0620(19) Uani 1 1 d .
H31A H 0.7607 1.7841 0.5917 0.074 Uiso 1 1 calc R
H31B H 0.6437 1.8108 0.6026 0.074 Uiso 1 1 calc R
C32 C 0.5448(6) 1.8153(5) 0.4457(4) 0.0492(16) Uani 1 1 d .
C33 C 0.3669(6) 1.8616(6) 0.4574(4) 0.0554(17) Uani 1 1 d .
C34 C 0.2643(6) 1.8885(6) 0.4720(5) 0.065(2) Uani 1 1 d .
H34 H 0.2323 1.8845 0.5219 0.078 Uiso 1 1 calc R
C35 C 0.2132(7) 1.9205(7) 0.4108(6) 0.075(2) Uani 1 1 d .
H35 H 0.1455 1.9388 0.4199 0.089 Uiso 1 1 calc R
C36 C 0.2581(7) 1.9265(6) 0.3365(6) 0.067(2) Uani 1 1 d .
H36 H 0.2194 1.9475 0.2960 0.081 Uiso 1 1 calc R
C37 C 0.3600(6) 1.9022(6) 0.3202(5) 0.0600(18) Uani 1 1 d .
H37 H 0.3913 1.9081 0.2704 0.072 Uiso 1 1 calc R
C38 C 0.4139(6) 1.8683(5) 0.3817(4) 0.0504(16) Uani 1 1 d .
Cl1 Cl 0.10004(17) 1.07204(17) 0.71422(13) 0.0638(5) Uani 1 1 d .
Cl2 Cl 0.32455(16) 0.88998(17) 0.75746(12) 0.0625(5) Uani 1 1 d .
O1 O 0.0038(5) 0.9762(5) 0.7187(4) 0.0790(16) Uani 1 1 d .
O2 O 0.2182(5) 1.1179(7) 0.7675(5) 0.111(2) Uani 1 1 d .
O3 O 0.1052(6) 1.0498(5) 0.6153(3) 0.0894(18) Uani 1 1 d .
O4 O 0.0557(5) 1.1732(4) 0.7319(4) 0.0821(17) Uani 1 1 d .
O5 O 0.2278(6) 0.8587(6) 0.8017(5) 0.113(2) Uani 1 1 d .
O6 O 0.4190(5) 1.0014(5) 0.7868(5) 0.099(2) Uani 1 1 d .
O7 O 0.2716(7) 0.8571(7) 0.6600(4) 0.131(3) Uani 1 1 d .
O8 O 0.3832(5) 0.7986(5) 0.7410(5) 0.112(2) Uani 1 1 d .

loop_
_atom_site_aniso_label
_atom_site_aniso_U_11
_atom_site_aniso_U_22
_atom_site_aniso_U_33
_atom_site_aniso_U_23
_atom_site_aniso_U_13
_atom_site_aniso_U_12
Ag1 0.0630(4) 0.0531(3) 0.0533(3) 0.0245(2) 0.0199(3) 0.0192(3)
Ag2 0.0597(4) 0.0653(4) 0.0758(4) 0.0268(3) 0.0195(3) 0.0140(3)
S1 0.0729(12) 0.0384(9) 0.0569(11) 0.0158(8) 0.0040(9) 0.0091(9)
S2 0.1002(16) 0.0404(9) 0.0496(10) 0.0211(8) 0.0073(10) 0.0094(10)
S3 0.0707(12) 0.0662(12) 0.0551(10) 0.0341(9) 0.0080(9) 0.0249(10)
S4 0.0748(13) 0.0604(11) 0.0424(9) 0.0228(8) 0.0165(9) 0.0067(10)
S5 0.0669(14) 0.0641(13) 0.0774(14) -0.0038(11) 0.0080(11) 0.0066(11)
S6 0.0920(17) 0.0616(13) 0.0840(15) 0.0113(11) -0.0029(13) 0.0205(12)
S7 0.0603(12) 0.0653(12) 0.0770(13) 0.0301(10) 0.0203(10) 0.0291(10)
S8 0.0497(10) 0.0661(11) 0.0554(10) 0.0219(9) 0.0113(8) 0.0149(9)
N1 0.056(3) 0.041(3) 0.050(3) 0.021(2) 0.012(3) 0.020(3)
N2 0.051(3) 0.036(3) 0.039(3) 0.017(2) 0.008(2) 0.006(2)
N3 0.049(4) 0.057(4) 0.064(4) 0.008(3) 0.009(3) 0.005(3)
N4 0.051(3) 0.043(3) 0.054(3) 0.015(3) 0.009(3) 0.012(3)
C1 0.045(4) 0.046(4) 0.054(4) 0.026(3) 0.012(3) 0.016(3)
C2 0.057(4) 0.055(4) 0.064(5) 0.026(4) 0.012(4) 0.017(4)
C3 0.084(6) 0.096(6) 0.067(5) 0.052(5) 0.018(4) 0.035(5)
C4 0.108(7) 0.088(6) 0.043(4) 0.025(4) -0.004(4) 0.027(6)
C5 0.084(6) 0.065(5) 0.052(4) 0.017(4) 0.003(4) 0.019(4)
C6 0.053(4) 0.049(4) 0.055(4) 0.022(3) 0.007(3) 0.016(3)
C7 0.056(4) 0.043(4) 0.049(4) 0.020(3) 0.008(3) 0.013(3)
C8 0.069(5) 0.045(4) 0.061(4) 0.027(3) 0.006(4) 0.005(4)
C9 0.080(5) 0.046(4) 0.065(5) 0.029(4) 0.027(4) 0.019(4)
C10 0.075(5) 0.063(5) 0.080(5) 0.043(4) 0.025(4) 0.028(4)
C11 0.086(6) 0.059(5) 0.071(5) 0.037(4) 0.002(4) 0.014(4)
C12 0.088(6) 0.059(4) 0.050(4) 0.032(3) 0.003(4) 0.021(4)
C13 0.056(4) 0.035(3) 0.041(3) 0.015(3) 0.008(3) 0.003(3)
C14 0.063(5) 0.042(4) 0.053(4) 0.016(3) 0.021(4) -0.001(3)
C15 0.065(5) 0.063(5) 0.077(6) 0.019(4) 0.028(4) 0.012(4)
C16 0.055(5) 0.067(5) 0.107(7) 0.017(5) 0.027(5) 0.021(4)
C17 0.053(5) 0.055(5) 0.085(6) 0.016(4) 0.005(4) 0.015(4)
C18 0.058(4) 0.047(4) 0.056(4) 0.013(3) 0.010(3) 0.015(4)
C19 0.049(4) 0.035(3) 0.044(4) 0.006(3) 0.003(3) 0.007(3)
C20 0.040(4) 0.086(6) 0.059(5) 0.010(4) 0.016(4) 0.011(4)
C21 0.062(5) 0.077(6) 0.079(6) 0.034(5) 0.020(4) 0.008(4)
C22 0.064(6) 0.127(9) 0.079(6) 0.033(6) 0.014(5) 0.019(6)
C23 0.087(7) 0.145(10) 0.067(6) 0.039(7) 0.005(5) 0.028(8)
C24 0.063(6) 0.114(8) 0.062(6) 0.005(5) 0.011(4) 0.009(6)
C25 0.045(4) 0.082(6) 0.062(5) 0.010(4) 0.015(4) 0.006(4)
C26 0.045(4) 0.067(5) 0.066(5) -0.007(4) 0.008(4) 0.009(4)
C27 0.093(7) 0.073(6) 0.085(6) 0.017(5) 0.023(5) 0.017(5)
C28 0.077(6) 0.104(7) 0.104(7) 0.032(6) 0.008(6) 0.041(6)
C29 0.092(7) 0.096(7) 0.093(7) 0.036(5) 0.008(6) 0.046(6)
C30 0.074(6) 0.078(6) 0.082(6) 0.033(5) 0.008(5) 0.027(5)
C31 0.055(4) 0.058(4) 0.068(5) 0.022(4) 0.004(4) 0.017(4)
C32 0.046(4) 0.034(3) 0.060(4) 0.011(3) 0.011(3) 0.010(3)
C33 0.050(4) 0.048(4) 0.055(4) 0.011(3) 0.005(3) 0.009(3)
C34 0.045(4) 0.061(5) 0.071(5) 0.012(4) 0.013(4) 0.007(4)
C35 0.055(5) 0.068(5) 0.081(6) 0.008(5) -0.003(4) 0.020(4)
C36 0.051(5) 0.047(4) 0.085(6) 0.014(4) -0.006(4) 0.008(4)
C37 0.055(5) 0.053(4) 0.060(4) 0.016(3) 0.002(4) 0.010(4)
C38 0.047(4) 0.039(3) 0.052(4) 0.010(3) 0.006(3) 0.006(3)
Cl1 0.0667(12) 0.0703(12) 0.0777(12) 0.0438(10) 0.0295(10) 0.0343(10)
Cl2 0.0574(11) 0.0735(12) 0.0672(11) 0.0335(10) 0.0181(9) 0.0276(10)
O1 0.078(4) 0.081(4) 0.096(4) 0.064(3) 0.026(3) 0.017(3)
O2 0.049(3) 0.155(6) 0.130(6) 0.063(5) 0.013(4) 0.028(4)
O3 0.125(5) 0.097(4) 0.053(3) 0.038(3) 0.054(3) 0.028(4)
O4 0.111(5) 0.065(3) 0.101(4) 0.036(3) 0.030(4) 0.065(3)
O5 0.093(5) 0.144(6) 0.134(6) 0.083(5) 0.061(4) 0.041(5)
O6 0.061(4) 0.078(4) 0.159(6) 0.067(4) 0.012(4) 0.004(3)
O7 0.133(6) 0.196(8) 0.043(3) 0.038(4) -0.002(4) 0.040(6)
O8 0.080(4) 0.072(4) 0.184(7) 0.018(4) 0.020(4) 0.058(4)

loop_
_atom_type_symbol
_atom_type_description
_atom_type_scat_dispersion_real
_atom_type_scat_dispersion_imag
_atom_type_scat_source
C C 0.0033 0.0016 'International Tables Vol C Tables 4.2.6.8 and 6.1.1.4'
H H 0.0000 0.0000 'International Tables Vol C Tables 4.2.6.8 and 6.1.1.4'
O O 0.0106 0.0060 'International Tables Vol C Tables 4.2.6.8 and 6.1.1.4'
N N 0.0061 0.0033 'International Tables Vol C Tables 4.2.6.8 and 6.1.1.4'
S S 0.1246 0.1234 'International Tables Vol C Tables 4.2.6.8 and 6.1.1.4'
Cl Cl 0.1484 0.1585 'International Tables Vol C Tables 4.2.6.8 and 6.1.1.4'
Ag Ag -0.8971 1.1015 'International Tables Vol C Tables 4.2.6.8 and 6.1.1.4'

loop_
_geom_angle_atom_site_label_1
_geom_angle_atom_site_label_2
_geom_angle_atom_site_label_3
_geom_angle
_geom_angle_site_symmetry_1
_geom_angle_site_symmetry_3
N2 Ag1 N1 121.07(18) 2_567 .
N2 Ag1 O5 113.1(2) 2_567 .
N1 Ag1 O5 106.7(2) . .
N2 Ag1 O1 103.19(18) 2_567 .
N1 Ag1 O1 104.87(18) . .
O5 Ag1 O1 106.7(2) . .
O2 Ag2 N4 131.4(2) . 2_686
O2 Ag2 N3 113.4(2) . .
N4 Ag2 N3 106.9(2) 2_686 .
O2 Ag2 O6 86.6(2) . .
N4 Ag2 O6 105.5(2) 2_686 .
N3 Ag2 O6 108.5(2) . .
C6 S1 C7 88.5(3) . .
C7 S2 C8 102.4(3) . .
C13 S3 C12 104.5(3) . .
C14 S4 C13 89.1(3) . .
C26 S5 C25 88.6(4) . .
C26 S6 C27 103.8(4) . .
C32 S7 C31 103.3(3) . .
C32 S8 C33 88.7(3) . .
C7 N1 C1 110.1(5) . .
C7 N1 Ag1 120.0(4) . .
C1 N1 Ag1 129.7(4) . .
C13 N2 C19 110.7(5) . .
C13 N2 Ag1 123.8(4) . 2_567
C19 N2 Ag1 125.2(4) . 2_567
C26 N3 C20 111.3(6) . .
C26 N3 Ag2 123.1(5) . .
C20 N3 Ag2 125.5(5) . .
C32 N4 C38 110.6(6) . .
C32 N4 Ag2 130.7(5) . 2_686
C38 N4 Ag2 118.1(4) . 2_686
C2 C1 N1 125.3(6) . .
C2 C1 C6 120.2(6) . .
N1 C1 C6 114.5(5) . .
C1 C2 C3 118.7(7) . .
C1 C2 H2 120.6 . .
C3 C2 H2 120.6 . .
C2 C3 C4 120.7(7) . .
C2 C3 H3 119.6 . .
C4 C3 H3 119.6 . .
C5 C4 C3 121.7(7) . .
C5 C4 H4 119.1 . .
C3 C4 H4 119.1 . .
C4 C5 C6 117.2(7) . .
C4 C5 H5 121.4 . .
C6 C5 H5 121.4 . .
C5 C6 C1 121.3(6) . .
C5 C6 S1 128.5(6) . .
C1 C6 S1 110.1(5) . .
N1 C7 S1 116.7(5) . .
N1 C7 S2 120.1(5) . .
S1 C7 S2 123.2(4) . .
C9 C8 S2 107.3(5) . .
C9 C8 H8A 110.3 . .
S2 C8 H8A 110.3 . .
C9 C8 H8B 110.3 . .
S2 C8 H8B 110.3 . .
H8A C8 H8B 108.5 . .
C10 C9 C8 113.2(6) . .
C10 C9 H9A 108.9 . .
C8 C9 H9A 108.9 . .
C10 C9 H9B 108.9 . .
C8 C9 H9B 108.9 . .
H9A C9 H9B 107.7 . .
C9 C10 C11 113.1(6) . .
C9 C10 H10A 108.9 . .
C11 C10 H10A 108.9 . .
C9 C10 H10B 108.9 . .
C11 C10 H10B 108.9 . .
H10A C10 H10B 107.8 . .
C12 C11 C10 114.0(6) . .
C12 C11 H11A 108.7 . .
C10 C11 H11A 108.7 . .
C12 C11 H11B 108.7 . .
C10 C11 H11B 108.7 . .
H11A C11 H11B 107.6 . .
C11 C12 S3 114.1(5) . .
C11 C12 H12A 108.7 . .
S3 C12 H12A 108.7 . .
C11 C12 H12B 108.7 . .
S3 C12 H12B 108.7 . .
H12A C12 H12B 107.6 . .
N2 C13 S3 119.9(5) . .
N2 C13 S4 115.5(5) . .
S3 C13 S4 124.6(4) . .
C15 C14 C19 121.9(7) . .
C15 C14 S4 128.4(6) . .
C19 C14 S4 109.7(6) . .
C16 C15 C14 118.2(8) . .
C16 C15 H15 120.9 . .
C14 C15 H15 120.9 . .
C15 C16 C17 121.7(8) . .
C15 C16 H16 119.2 . .
C17 C16 H16 119.2 . .
C18 C17 C16 119.7(8) . .
C18 C17 H17 120.1 . .
C16 C17 H17 120.1 . .
C17 C18 C19 119.5(7) . .
C17 C18 H18 120.2 . .
C19 C18 H18 120.2 . .
N2 C19 C18 126.0(6) . .
N2 C19 C14 115.0(6) . .
C18 C19 C14 118.9(7) . .
C21 C20 N3 126.2(7) . .
C21 C20 C25 119.9(8) . .
N3 C20 C25 113.9(8) . .
C22 C21 C20 120.0(9) . .
C22 C21 H21 120.0 . .
C20 C21 H21 120.0 . .
C21 C22 C23 119.2(10) . .
C21 C22 H22 120.4 . .
C23 C22 H22 120.4 . .
C22 C23 C24 123.3(9) . .
C22 C23 H23 118.3 . .
C24 C23 H23 118.3 . .
C23 C24 C25 116.4(9) . .
C23 C24 H24 121.8 . .
C25 C24 H24 121.8 . .
C24 C25 C20 121.1(9) . .
C24 C25 S5 128.7(7) . .
C20 C25 S5 110.2(6) . .
N3 C26 S6 120.6(6) . .
N3 C26 S5 116.0(6) . .
S6 C26 S5 123.4(5) . .
C28 C27 S6 109.7(6) . .
C28 C27 H27A 109.7 . .
S6 C27 H27A 109.7 . .
C28 C27 H27B 109.7 . .
S6 C27 H27B 109.7 . .
H27A C27 H27B 108.2 . .
C29 C28 C27 113.1(8) . .
C29 C28 H28A 109.0 . .
C27 C28 H28A 109.0 . .
C29 C28 H28B 109.0 . .
C27 C28 H28B 109.0 . .
H28A C28 H28B 107.8 . .
C28 C29 C30 114.4(8) . .
C28 C29 H29A 108.7 . .
C30 C29 H29A 108.7 . .
C28 C29 H29B 108.7 . .
C30 C29 H29B 108.7 . .
H29A C29 H29B 107.6 . .
C31 C30 C29 116.4(7) . .
C31 C30 H30A 108.2 . .
C29 C30 H30A 108.2 . .
C31 C30 H30B 108.2 . .
C29 C30 H30B 108.2 . .
H30A C30 H30B 107.3 . .
C30 C31 S7 112.8(5) . .
C30 C31 H31A 109.0 . .
S7 C31 H31A 109.0 . .
C30 C31 H31B 109.0 . .
S7 C31 H31B 109.0 . .
H31A C31 H31B 107.8 . .
N4 C32 S8 116.6(5) . .
N4 C32 S7 119.7(5) . .
S8 C32 S7 123.7(4) . .
C38 C33 C34 120.1(7) . .
C38 C33 S8 110.5(5) . .
C34 C33 S8 129.4(6) . .
C35 C34 C33 118.1(8) . .
C35 C34 H34 120.9 . .
C33 C34 H34 120.9 . .
C34 C35 C36 122.2(8) . .
C34 C35 H35 118.9 . .
C36 C35 H35 118.9 . .
C35 C36 C37 121.5(8) . .
C35 C36 H36 119.2 . .
C37 C36 H36 119.2 . .
C36 C37 C38 117.4(7) . .
C36 C37 H37 121.3 . .
C38 C37 H37 121.3 . .
N4 C38 C37 125.8(6) . .
N4 C38 C33 113.5(6) . .
C37 C38 C33 120.6(7) . .
O2 Cl1 O1 124.4(4) . .
O2 Cl1 O4 106.6(4) . .
O1 Cl1 O4 106.6(3) . .
O2 Cl1 O3 110.3(4) . .
O1 Cl1 O3 108.1(3) . .
O4 Cl1 O3 97.4(3) . .
O5 Cl2 O6 126.1(5) . .
O5 Cl2 O7 107.2(4) . .
O6 Cl2 O7 108.2(4) . .
O5 Cl2 O8 108.4(4) . .
O6 Cl2 O8 107.0(4) . .
O7 Cl2 O8 95.9(4) . .
Cl1 O1 Ag1 126.6(3) . .
Cl1 O2 Ag2 138.5(4) . .
Cl2 O5 Ag1 133.8(4) . .
Cl2 O6 Ag2 124.3(3) . .

loop_
_geom_bond_atom_site_label_1
_geom_bond_atom_site_label_2
_geom_bond_distance
_geom_bond_site_symmetry_2
Ag1 N2 2.259(5) 2_567
Ag1 N1 2.324(5) .
Ag1 O5 2.366(7) .
Ag1 O1 2.425(5) .
Ag2 O2 2.240(6) .
Ag2 N4 2.276(5) 2_686
Ag2 N3 2.321(6) .
Ag2 O6 2.533(6) .
S1 C6 1.729(7) .
S1 C7 1.743(7) .
S2 C7 1.745(6) .
S2 C8 1.813(7) .
S3 C13 1.725(7) .
S3 C12 1.799(6) .
S4 C14 1.733(8) .
S4 C13 1.739(7) .
S5 C26 1.746(7) .
S5 C25 1.749(9) .
S6 C26 1.745(9) .
S6 C27 1.812(9) .
S7 C32 1.748(7) .
S7 C31 1.812(7) .
S8 C32 1.724(7) .
S8 C33 1.728(7) .
N1 C7 1.302(8) .
N1 C1 1.392(7) .
N2 C13 1.316(7) .
N2 C19 1.378(8) .
N2 Ag1 2.259(5) 2_567
N3 C26 1.303(10) .
N3 C20 1.399(9) .
N4 C32 1.303(8) .
N4 C38 1.394(8) .
N4 Ag2 2.276(5) 2_686
C1 C2 1.376(9) .
C1 C6 1.406(9) .
C2 C3 1.386(10) .
C2 H2 0.9300 .
C3 C4 1.392(11) .
C3 H3 0.9300 .
C4 C5 1.379(11) .
C4 H4 0.9300 .
C5 C6 1.397(9) .
C5 H5 0.9300 .
C8 C9 1.546(9) .
C8 H8A 0.9700 .
C8 H8B 0.9700 .
C9 C10 1.489(10) .
C9 H9A 0.9700 .
C9 H9B 0.9700 .
C10 C11 1.541(9) .
C10 H10A 0.9700 .
C10 H10B 0.9700 .
C11 C12 1.485(10) .
C11 H11A 0.9700 .
C11 H11B 0.9700 .
C12 H12A 0.9700 .
C12 H12B 0.9700 .
C14 C15 1.384(11) .
C14 C19 1.397(9) .
C15 C16 1.365(11) .
C15 H15 0.9300 .
C16 C17 1.397(11) .
C16 H16 0.9300 .
C17 C18 1.388(10) .
C17 H17 0.9300 .
C18 C19 1.392(9) .
C18 H18 0.9300 .
C20 C21 1.381(11) .
C20 C25 1.400(11) .
C21 C22 1.373(11) .
C21 H21 0.9300 .
C22 C23 1.380(14) .
C22 H22 0.9300 .
C23 C24 1.384(13) .
C23 H23 0.9300 .
C24 C25 1.399(11) .
C24 H24 0.9300 .
C27 C28 1.567(12) .
C27 H27A 0.9700 .
C27 H27B 0.9700 .
C28 C29 1.410(12) .
C28 H28A 0.9700 .
C28 H28B 0.9700 .
C29 C30 1.566(11) .
C29 H29A 0.9700 .
C29 H29B 0.9700 .
C30 C31 1.528(10) .
C30 H30A 0.9700 .
C30 H30B 0.9700 .
C31 H31A 0.9700 .
C31 H31B 0.9700 .
C33 C38 1.401(9) .
C33 C34 1.405(10) .
C34 C35 1.362(11) .
C34 H34 0.9300 .
C35 C36 1.367(11) .
C35 H35 0.9300 .
C36 C37 1.389(10) .
C36 H36 0.9300 .
C37 C38 1.400(9) .
C37 H37 0.9300 .
Cl1 O2 1.444(6) .
Cl1 O1 1.453(5) .
Cl1 O4 1.527(5) .
Cl1 O3 1.533(5) .
Cl2 O5 1.440(6) .
Cl2 O6 1.449(6) .
Cl2 O7 1.513(6) .
Cl2 O8 1.531(5) .

loop_
_geom_torsion_atom_site_label_1
_geom_torsion_atom_site_label_2
_geom_torsion_atom_site_label_3
_geom_torsion_atom_site_label_4
_geom_torsion
_geom_torsion_site_symmetry_1
N2 Ag1 N1 C7 -38.5(6) 2_567
O5 Ag1 N1 C7 92.7(5) .
O1 Ag1 N1 C7 -154.3(5) .
N2 Ag1 N1 C1 137.2(5) 2_567
O5 Ag1 N1 C1 -91.6(5) .
O1 Ag1 N1 C1 21.4(6) .
O2 Ag2 N3 C26 -92.6(6) .
N4 Ag2 N3 C26 59.6(6) 2_686
O6 Ag2 N3 C26 173.0(6) .
O2 Ag2 N3 C20 84.9(6) .
N4 Ag2 N3 C20 -122.8(5) 2_686
O6 Ag2 N3 C20 -9.5(6) .
C7 N1 C1 C2 179.1(7) .
Ag1 N1 C1 C2 3.1(9) .
C7 N1 C1 C6 0.1(8) .
Ag1 N1 C1 C6 -175.9(4) .
N1 C1 C2 C3 -179.0(7) .
C6 C1 C2 C3 0.0(10) .
C1 C2 C3 C4 -0.7(12) .
C2 C3 C4 C5 0.8(14) .
C3 C4 C5 C6 -0.1(14) .
C4 C5 C6 C1 -0.6(12) .
C4 C5 C6 S1 179.9(7) .
C2 C1 C6 C5 0.7(11) .
N1 C1 C6 C5 179.8(6) .
C2 C1 C6 S1 -179.8(5) .
N1 C1 C6 S1 -0.7(7) .
C7 S1 C6 C5 -179.7(7) .
C7 S1 C6 C1 0.8(5) .
C1 N1 C7 S1 0.6(7) .
Ag1 N1 C7 S1 177.0(3) .
C1 N1 C7 S2 179.4(5) .
Ag1 N1 C7 S2 -4.2(8) .
C6 S1 C7 N1 -0.8(6) .
C6 S1 C7 S2 -179.6(5) .
C8 S2 C7 N1 172.0(6) .
C8 S2 C7 S1 -9.3(6) .
C7 S2 C8 C9 173.9(5) .
S2 C8 C9 C10 -72.1(7) .
C8 C9 C10 C11 -178.6(6) .
C9 C10 C11 C12 71.6(9) .
C10 C11 C12 S3 -178.2(6) .
C13 S3 C12 C11 -84.3(7) .
C19 N2 C13 S3 177.1(4) .
Ag1 N2 C13 S3 -8.1(7) 2_567
C19 N2 C13 S4 -0.2(7) .
Ag1 N2 C13 S4 174.6(3) 2_567
C12 S3 C13 N2 178.0(5) .
C12 S3 C13 S4 -5.0(5) .
C14 S4 C13 N2 -0.5(5) .
C14 S4 C13 S3 -177.6(4) .
C13 S4 C14 C15 -178.3(7) .
C13 S4 C14 C19 1.0(5) .
C19 C14 C15 C16 2.3(11) .
S4 C14 C15 C16 -178.5(6) .
C14 C15 C16 C17 -2.3(12) .
C15 C16 C17 C18 2.5(12) .
C16 C17 C18 C19 -2.5(11) .
C13 N2 C19 C18 -178.6(6) .
Ag1 N2 C19 C18 6.6(9) 2_567
C13 N2 C19 C14 1.0(7) .
Ag1 N2 C19 C14 -173.8(4) 2_567
C17 C18 C19 N2 -177.9(6) .
C17 C18 C19 C14 2.5(10) .
C15 C14 C19 N2 178.0(6) .
S4 C14 C19 N2 -1.3(7) .
C15 C14 C19 C18 -2.4(10) .
S4 C14 C19 C18 178.3(5) .
C26 N3 C20 C21 -177.5(7) .
Ag2 N3 C20 C21 4.7(10) .
C26 N3 C20 C25 1.6(9) .
Ag2 N3 C20 C25 -176.2(5) .
N3 C20 C21 C22 179.5(7) .
C25 C20 C21 C22 0.5(12) .
C20 C21 C22 C23 -0.7(13) .
C21 C22 C23 C24 0.8(16) .
C22 C23 C24 C25 -0.7(15) .
C23 C24 C25 C20 0.4(12) .
C23 C24 C25 S5 -177.7(7) .
C21 C20 C25 C24 -0.4(11) .
N3 C20 C25 C24 -179.5(7) .
C21 C20 C25 S5 178.1(6) .
N3 C20 C25 S5 -1.0(8) .
C26 S5 C25 C24 178.5(8) .
C26 S5 C25 C20 0.2(6) .
C20 N3 C26 S6 176.5(5) .
Ag2 N3 C26 S6 -5.6(9) .
C20 N3 C26 S5 -1.5(8) .
Ag2 N3 C26 S5 176.4(3) .
C27 S6 C26 N3 -176.7(6) .
C27 S6 C26 S5 1.2(6) .
C25 S5 C26 N3 0.8(6) .
C25 S5 C26 S6 -177.2(5) .
C26 S6 C27 C28 166.6(6) .
S6 C27 C28 C29 -76.0(10) .
C27 C28 C29 C30 -177.3(7) .
C28 C29 C30 C31 83.5(11) .
C29 C30 C31 S7 174.6(6) .
C32 S7 C31 C30 90.2(6) .
C38 N4 C32 S8 -0.5(7) .
Ag2 N4 C32 S8 -171.8(3) 2_686
C38 N4 C32 S7 -178.7(4) .
Ag2 N4 C32 S7 9.9(8) 2_686
C33 S8 C32 N4 0.0(5) .
C33 S8 C32 S7 178.2(4) .
C31 S7 C32 N4 176.3(5) .
C31 S7 C32 S8 -1.9(5) .
C32 S8 C33 C38 0.4(5) .
C32 S8 C33 C34 -178.9(7) .
C38 C33 C34 C35 0.1(10) .
S8 C33 C34 C35 179.3(6) .
C33 C34 C35 C36 0.3(11) .
C34 C35 C36 C37 -1.1(12) .
C35 C36 C37 C38 1.5(11) .
C32 N4 C38 C37 179.0(6) .
Ag2 N4 C38 C37 -8.4(8) 2_686
C32 N4 C38 C33 0.8(8) .
Ag2 N4 C38 C33 173.4(4) 2_686
C36 C37 C38 N4 -179.1(6) .
C36 C37 C38 C33 -1.1(10) .
C34 C33 C38 N4 178.6(6) .
S8 C33 C38 N4 -0.8(7) .
C34 C33 C38 C37 0.3(10) .
S8 C33 C38 C37 -179.0(5) .
O2 Cl1 O1 Ag1 -24.1(6) .
O4 Cl1 O1 Ag1 -148.5(4) .
O3 Cl1 O1 Ag1 107.7(4) .
N2 Ag1 O1 Cl1 116.8(4) 2_567
N1 Ag1 O1 Cl1 -115.6(4) .
O5 Ag1 O1 Cl1 -2.6(5) .
O1 Cl1 O2 Ag2 133.5(6) .
O4 Cl1 O2 Ag2 -102.1(7) .
O3 Cl1 O2 Ag2 2.6(8) .
N4 Ag2 O2 Cl1 -5.3(9) 2_686
N3 Ag2 O2 Cl1 138.2(7) .
O6 Ag2 O2 Cl1 -113.1(7) .
O6 Cl2 O5 Ag1 107.8(6) .
O7 Cl2 O5 Ag1 -21.3(7) .
O8 Cl2 O5 Ag1 -123.7(6) .
N2 Ag1 O5 Cl2 -156.2(6) 2_567
N1 Ag1 O5 Cl2 68.2(6) .
O1 Ag1 O5 Cl2 -43.5(7) .
O5 Cl2 O6 Ag2 -85.8(6) .
O7 Cl2 O6 Ag2 42.9(6) .
O8 Cl2 O6 Ag2 145.2(5) .
O2 Ag2 O6 Cl2 39.0(5) .
N4 Ag2 O6 Cl2 -93.2(5) 2_686
N3 Ag2 O6 Cl2 152.5(4) .
